data_2234676
loop_
_publ_author_name
'Li, Yuan'
'Chen, Ruizhan'

_publ_section_title
;
 Poly[diaquabis{\m-5-[4-(1<i>H</i>-imidazol-1-ylmethyl)phenyl]tetrazolato}copper(II)]
;
_journal_coeditor_code HY2532
_journal_issue 5
_journal_name_full 'Acta Crystallographica Section E'
_journal_page_first m622
_journal_paper_doi 10.1107/S1600536812015176
_journal_volume 68
_journal_year 2012
_chemical_formula_iupac '[Cu (C11 H9 N6)2 (H2 O)2]'
_chemical_formula_moiety 'C22 H22 Cu N12 O2'
_chemical_formula_sum 'C22 H22 Cu N12 O2'
_chemical_formula_weight 550.06
_chemical_name_systematic
;
Poly[diaquabis{\m-5-[4-(1<i>H</i>-imidazol-1-
ylmethyl)phenyl]tetrazolato}copper(II)]
;
_space_group_IT_number 14
_symmetry_cell_setting monoclinic
_symmetry_space_group_name_Hall '-P 2ybc'
_symmetry_space_group_name_H-M 'P 1 21/c 1'
_atom_sites_solution_hydrogens geom
_atom_sites_solution_primary direct
_atom_sites_solution_secondary difmap
_audit_creation_method SHELXL-97
_cell_angle_alpha 90.00
_cell_angle_beta 97.708(2)
_cell_angle_gamma 90.00
_cell_formula_units_Z 2
_cell_length_a 7.3363(10)
_cell_length_b 6.1934(9)
_cell_length_c 25.219(4)
_cell_measurement_reflns_used 2224
_cell_measurement_temperature 293(2)
_cell_measurement_theta_max 26.04
_cell_measurement_theta_min 0.99
_cell_volume 1135.5(3)
_computing_cell_refinement 'SAINT (Bruker, 2007)'
_computing_data_collection 'APEX2 (Bruker, 2007)'
_computing_data_reduction 'SAINT (Bruker, 2007)'
_computing_molecular_graphics 'XP in SHELXTL (Sheldrick, 2008) and DIAMOND (Brandenburg, 1999)'
_computing_publication_material 'SHELXTL (Sheldrick, 2008)'
_computing_structure_refinement 'SHELXTL (Sheldrick, 2008)'
_computing_structure_solution 'SHELXTL (Sheldrick, 2008)'
_diffrn_ambient_temperature 293(2)
_diffrn_measured_fraction_theta_full 0.996
_diffrn_measured_fraction_theta_max 0.996
_diffrn_measurement_device_type 'Bruker APEXII CCD'
_diffrn_measurement_method '\f and \w scans'
_diffrn_radiation_monochromator graphite
_diffrn_radiation_source 'fine-focus sealed tube'
_diffrn_radiation_type MoK\a
_diffrn_radiation_wavelength 0.71073
_diffrn_reflns_av_R_equivalents 0.0146
_diffrn_reflns_av_sigmaI/netI 0.0170
_diffrn_reflns_limit_h_max 9
_diffrn_reflns_limit_h_min -6
_diffrn_reflns_limit_k_max 7
_diffrn_reflns_limit_k_min -7
_diffrn_reflns_limit_l_max 31
_diffrn_reflns_limit_l_min -27
_diffrn_reflns_number 6050
_diffrn_reflns_theta_full 26.02
_diffrn_reflns_theta_max 26.02
_diffrn_reflns_theta_min 1.63
_exptl_absorpt_coefficient_mu 1.012
_exptl_absorpt_correction_T_max 0.824
_exptl_absorpt_correction_T_min 0.751
_exptl_absorpt_correction_type multi-scan
_exptl_absorpt_process_details '(SADABS; Bruker, 2001)'
_exptl_crystal_colour blue
_exptl_crystal_density_diffrn 1.609
_exptl_crystal_density_method 'not measured'
_exptl_crystal_description block
_exptl_crystal_F_000 566
_exptl_crystal_size_max 0.25
_exptl_crystal_size_mid 0.21
_exptl_crystal_size_min 0.20
_refine_diff_density_max 0.349
_refine_diff_density_min -0.294
_refine_ls_extinction_method none
_refine_ls_goodness_of_fit_ref 1.090
_refine_ls_hydrogen_treatment mixed
_refine_ls_matrix_type full
_refine_ls_number_parameters 175
_refine_ls_number_reflns 2224
_refine_ls_number_restraints 2
_refine_ls_restrained_S_all 1.091
_refine_ls_R_factor_all 0.0336
_refine_ls_R_factor_gt 0.0310
_refine_ls_shift/su_max 0.000
_refine_ls_shift/su_mean 0.000
_refine_ls_structure_factor_coef Fsqd
_refine_ls_weighting_details 'calc w=1/[\s^2^(Fo^2^)+(0.0440P)^2^+0.7185P] where P=(Fo^2^+2Fc^2^)/3'
_refine_ls_weighting_scheme calc
_refine_ls_wR_factor_gt 0.0831
_refine_ls_wR_factor_ref 0.0850
_reflns_number_gt 2064
_reflns_number_total 2224
_reflns_threshold_expression I>2\s(I)
_cod_data_source_file hy2532.cif
_cod_data_source_block I
_cod_original_sg_symbol_H-M 'P 21/c'
_cod_database_code 2234676
_cod_database_fobs_code 2234676

loop_
_symmetry_equiv_pos_as_xyz
'x, y, z'
'-x, y+1/2, -z+1/2'
'-x, -y, -z'
'x, -y-1/2, z-1/2'

loop_
_atom_site_type_symbol
_atom_site_label
_atom_site_fract_x
_atom_site_fract_y
_atom_site_fract_z
_atom_site_U_iso_or_equiv
_atom_site_adp_type
_atom_site_calc_flag
_atom_site_refinement_flags
_atom_site_occupancy
_atom_site_symmetry_multiplicity
Cu Cu1 0.0000 0.0000 0.5000 0.03061(14) Uani d S 1 2
C C1 0.1942(2) 0.1287(3) 0.35950(7) 0.0210(4) Uani d . 1 1
C C2 0.2239(2) 0.0738(3) 0.30431(7) 0.0206(4) Uani d . 1 1
C C3 0.1855(3) -0.1330(3) 0.28390(7) 0.0238(4) Uani d . 1 1
H H3 0.1428 -0.2387 0.3054 0.029 Uiso calc R 1 1
C C4 0.2110(3) -0.1813(3) 0.23170(7) 0.0241(4) Uani d . 1 1
H H4 0.1839 -0.3193 0.2183 0.029 Uiso calc R 1 1
C C5 0.2764(2) -0.0262(3) 0.19905(7) 0.0204(4) Uani d . 1 1
C C6 0.3139(3) 0.1795(3) 0.21932(7) 0.0246(4) Uani d . 1 1
H H6 0.3571 0.2848 0.1978 0.030 Uiso calc R 1 1
C C7 0.2875(3) 0.2295(3) 0.27156(7) 0.0235(4) Uani d . 1 1
H H7 0.3126 0.3682 0.2847 0.028 Uiso calc R 1 1
C C8 0.3083(3) -0.0898(3) 0.14277(7) 0.0252(4) Uani d . 1 1
H H8A 0.4269 -0.1604 0.1444 0.030 Uiso calc R 1 1
H H8B 0.2147 -0.1928 0.1285 0.030 Uiso calc R 1 1
C C9 0.1502(3) 0.1771(3) 0.07892(7) 0.0252(4) Uani d . 1 1
H H9 0.0324 0.1233 0.0800 0.030 Uiso calc R 1 1
C C10 0.3754(3) 0.3717(4) 0.06022(8) 0.0337(5) Uani d . 1 1
H H10 0.4416 0.4790 0.0454 0.040 Uiso calc R 1 1
C C11 0.4493(3) 0.2182(4) 0.09521(8) 0.0315(5) Uani d . 1 1
H H11 0.5727 0.2005 0.1087 0.038 Uiso calc R 1 1
N N1 0.1185(2) 0.1067(3) 0.43685(6) 0.0249(3) Uani d . 1 1
N N2 0.1231(3) -0.0072(2) 0.39174(7) 0.0287(4) Uani d . 1 1
N N3 0.1844(2) 0.3016(3) 0.43178(6) 0.0293(4) Uani d . 1 1
N N4 0.2332(3) 0.3209(3) 0.38258(7) 0.0316(4) Uani d . 1 1
N N5 0.3034(2) 0.0945(3) 0.10656(6) 0.0230(3) Uani d . 1 1
N N6 0.1884(2) 0.3443(3) 0.05002(6) 0.0273(4) Uani d . 1 1
O O1W -0.2368(3) 0.3145(3) 0.50004(7) 0.0427(4) Uani d D 1 1
H H1A -0.214(4) 0.447(3) 0.5139(12) 0.064 Uiso d D 1 1
H H1B -0.336(3) 0.265(5) 0.5113(12) 0.064 Uiso d D 1 1

loop_
_atom_site_aniso_label
_atom_site_aniso_U_11
_atom_site_aniso_U_22
_atom_site_aniso_U_33
_atom_site_aniso_U_12
_atom_site_aniso_U_13
_atom_site_aniso_U_23
Cu1 0.0456(2) 0.0346(2) 0.01278(19) -0.02094(15) 0.00818(14) -0.00562(13)
C1 0.0209(9) 0.0248(9) 0.0174(9) -0.0010(7) 0.0029(7) -0.0002(7)
C2 0.0200(8) 0.0262(9) 0.0160(9) 0.0007(7) 0.0041(6) 0.0006(7)
C3 0.0276(9) 0.0250(10) 0.0195(9) -0.0025(8) 0.0062(7) 0.0033(7)
C4 0.0296(10) 0.0230(9) 0.0198(9) -0.0006(8) 0.0036(7) -0.0006(7)
C5 0.0206(9) 0.0264(9) 0.0139(9) 0.0048(7) 0.0012(7) 0.0025(7)
C6 0.0308(10) 0.0270(10) 0.0170(9) -0.0009(8) 0.0067(7) 0.0058(7)
C7 0.0289(10) 0.0227(9) 0.0188(9) -0.0029(8) 0.0034(7) -0.0007(7)
C8 0.0345(10) 0.0261(10) 0.0153(9) 0.0079(8) 0.0043(7) 0.0033(7)
C9 0.0283(10) 0.0286(10) 0.0185(9) 0.0068(8) 0.0030(7) 0.0025(7)
C10 0.0367(11) 0.0403(12) 0.0265(11) 0.0037(9) 0.0136(9) 0.0104(9)
C11 0.0276(10) 0.0408(12) 0.0271(10) 0.0025(9) 0.0070(8) 0.0062(9)
N1 0.0346(9) 0.0250(8) 0.0160(7) -0.0079(7) 0.0064(6) -0.0040(6)
N2 0.0454(11) 0.0258(9) 0.0167(8) -0.0091(7) 0.0110(7) -0.0039(6)
N3 0.0429(10) 0.0269(9) 0.0200(8) -0.0103(7) 0.0116(7) -0.0042(6)
N4 0.0479(11) 0.0281(9) 0.0217(8) -0.0110(8) 0.0149(7) -0.0035(7)
N5 0.0276(8) 0.0282(8) 0.0134(7) 0.0056(7) 0.0039(6) 0.0024(6)
N6 0.0362(9) 0.0324(9) 0.0142(7) 0.0107(7) 0.0067(6) 0.0041(6)
O1W 0.0577(11) 0.0355(9) 0.0361(9) -0.0071(8) 0.0100(8) -0.0050(7)

loop_
_atom_type_symbol
_atom_type_description
_atom_type_scat_dispersion_real
_atom_type_scat_dispersion_imag
_atom_type_scat_source
C C 0.0033 0.0016 'International Tables Vol C Tables 4.2.6.8 and 6.1.1.4'
H H 0.0000 0.0000 'International Tables Vol C Tables 4.2.6.8 and 6.1.1.4'
N N 0.0061 0.0033 'International Tables Vol C Tables 4.2.6.8 and 6.1.1.4'
O O 0.0106 0.0060 'International Tables Vol C Tables 4.2.6.8 and 6.1.1.4'
Cu Cu 0.3201 1.2651 'International Tables Vol C Tables 4.2.6.8 and 6.1.1.4'

loop_
_geom_angle_atom_site_label_1
_geom_angle_atom_site_label_2
_geom_angle_atom_site_label_3
_geom_angle_site_symmetry_1
_geom_angle_site_symmetry_3
_geom_angle
N6 Cu1 N6 2_545 4_566 180.00
N6 Cu1 N1 2_545 . 89.67(6)
N6 Cu1 N1 4_566 . 90.33(6)
N6 Cu1 N1 2_545 3_556 90.33(6)
N6 Cu1 N1 4_566 3_556 89.67(6)
N1 Cu1 N1 . 3_556 180.0
O1W Cu1 N1 . . 96.47(6)
O1W Cu1 N6 . 2_545 87.49(7)
O1W Cu1 O1W . 3_556 180.00
O1W Cu1 N1 . 3_556 83.53(6)
O1W Cu1 N6 . 4_566 92.51(7)
N2 C1 N4 . . 112.13(16)
N2 C1 C2 . . 123.50(16)
N4 C1 C2 . . 124.37(16)
C7 C2 C3 . . 119.01(16)
C7 C2 C1 . . 120.23(17)
C3 C2 C1 . . 120.75(16)
C4 C3 C2 . . 120.16(17)
C4 C3 H3 . . 119.9
C2 C3 H3 . . 119.9
C3 C4 C5 . . 120.89(17)
C3 C4 H4 . . 119.6
C5 C4 H4 . . 119.6
C6 C5 C4 . . 118.91(16)
C6 C5 C8 . . 122.29(16)
C4 C5 C8 . . 118.79(16)
C5 C6 C7 . . 120.50(17)
C5 C6 H6 . . 119.8
C7 C6 H6 . . 119.8
C2 C7 C6 . . 120.53(17)
C2 C7 H7 . . 119.7
C6 C7 H7 . . 119.7
N5 C8 C5 . . 112.80(15)
N5 C8 H8A . . 109.0
C5 C8 H8A . . 109.0
N5 C8 H8B . . 109.0
C5 C8 H8B . . 109.0
H8A C8 H8B . . 107.8
N6 C9 N5 . . 111.21(18)
N6 C9 H9 . . 124.4
N5 C9 H9 . . 124.4
C11 C10 N6 . . 109.69(18)
C11 C10 H10 . . 125.2
N6 C10 H10 . . 125.2
C10 C11 N5 . . 105.68(18)
C10 C11 H11 . . 127.2
N5 C11 H11 . . 127.2
N3 N1 N2 . . 110.41(15)
N3 N1 Cu1 . . 125.39(12)
N2 N1 Cu1 . . 123.89(12)
C1 N2 N1 . . 104.08(15)
N1 N3 N4 . . 108.63(15)
C1 N4 N3 . . 104.76(15)
C9 N5 C11 . . 107.46(16)
C9 N5 C8 . . 124.89(16)
C11 N5 C8 . . 127.63(16)
C9 N6 C10 . . 105.94(16)
C9 N6 Cu1 . 2 123.39(14)
C10 N6 Cu1 . 2 130.58(14)
H1A O1W H1B . . 109(3)

loop_
_geom_bond_atom_site_label_1
_geom_bond_atom_site_label_2
_geom_bond_site_symmetry_2
_geom_bond_distance
_geom_bond_publ_flag
Cu1 N1 . 2.0247(15) y
Cu1 N6 4_566 1.9909(16) y
Cu1 O1W . 2.610(2) y
C1 N2 . 1.325(2) ?
C1 N4 . 1.339(2) ?
C1 C2 . 1.477(2) ?
C2 C7 . 1.391(3) ?
C2 C3 . 1.395(3) ?
C3 C4 . 1.387(3) ?
C3 H3 . 0.9300 ?
C4 C5 . 1.392(3) ?
C4 H4 . 0.9300 ?
C5 C6 . 1.386(3) ?
C5 C8 . 1.521(2) ?
C6 C7 . 1.392(3) ?
C6 H6 . 0.9300 ?
C7 H7 . 0.9300 ?
C8 N5 . 1.459(2) ?
C8 H8A . 0.9700 ?
C8 H8B . 0.9700 ?
C9 N6 . 1.318(3) ?
C9 N5 . 1.341(2) ?
C9 H9 . 0.9300 ?
C10 C11 . 1.359(3) ?
C10 N6 . 1.372(3) ?
C10 H10 . 0.9300 ?
C11 N5 . 1.378(3) ?
C11 H11 . 0.9300 ?
N1 N3 . 1.313(2) ?
N1 N2 . 1.343(2) ?
N3 N4 . 1.342(2) ?
O1W H1A . 0.900(18) ?
O1W H1B . 0.874(18) ?

loop_
_geom_hbond_atom_site_label_D
_geom_hbond_atom_site_label_H
_geom_hbond_atom_site_label_A
_geom_hbond_site_symmetry_A
_geom_hbond_distance_DH
_geom_hbond_distance_HA
_geom_hbond_distance_DA
_geom_hbond_angle_DHA
O1W H1A N3 3_566 0.90(2) 2.07(2) 2.929(3) 161(3)

loop_
_geom_torsion_atom_site_label_1
_geom_torsion_atom_site_label_2
_geom_torsion_atom_site_label_3
_geom_torsion_atom_site_label_4
_geom_torsion_site_symmetry_1
_geom_torsion_site_symmetry_4
_geom_torsion
N2 C1 C2 C7 . . 175.61(18)
N4 C1 C2 C7 . . -3.5(3)
N2 C1 C2 C3 . . -3.2(3)
N4 C1 C2 C3 . . 177.71(18)
C7 C2 C3 C4 . . 0.0(3)
C1 C2 C3 C4 . . 178.88(17)
C2 C3 C4 C5 . . 0.6(3)
C3 C4 C5 C6 . . -0.8(3)
C3 C4 C5 C8 . . 177.86(17)
C4 C5 C6 C7 . . 0.3(3)
C8 C5 C6 C7 . . -178.27(17)
C3 C2 C7 C6 . . -0.5(3)
C1 C2 C7 C6 . . -179.34(17)
C5 C6 C7 C2 . . 0.3(3)
C6 C5 C8 N5 . . -24.7(3)
C4 C5 C8 N5 . . 156.69(17)
N6 C10 C11 N5 . . 0.0(2)
N6 Cu1 N1 N3 2_545 . 139.55(17)
N6 Cu1 N1 N3 4_566 . -40.45(17)
N6 Cu1 N1 N2 2_545 . -33.33(17)
N6 Cu1 N1 N2 4_566 . 146.67(17)
N4 C1 N2 N1 . . -0.1(2)
C2 C1 N2 N1 . . -179.28(17)
N3 N1 N2 C1 . . -0.2(2)
Cu1 N1 N2 C1 . . 173.62(13)
N2 N1 N3 N4 . . 0.4(2)
Cu1 N1 N3 N4 . . -173.29(13)
N2 C1 N4 N3 . . 0.3(2)
C2 C1 N4 N3 . . 179.51(17)
N1 N3 N4 C1 . . -0.4(2)
N6 C9 N5 C11 . . 0.8(2)
N6 C9 N5 C8 . . 179.32(16)
C10 C11 N5 C9 . . -0.5(2)
C10 C11 N5 C8 . . -178.94(17)
C5 C8 N5 C9 . . -85.6(2)
C5 C8 N5 C11 . . 92.7(2)
N5 C9 N6 C10 . . -0.8(2)
N5 C9 N6 Cu1 . 2 176.09(12)
C11 C10 N6 C9 . . 0.5(2)
C11 C10 N6 Cu1 . 2 -176.08(14)
